data_2214332
loop_
_publ_author_name
'Hussain, Mukhtiar'
'Hanif Muhammad '
'Ali, Saqib'
'VanDerveer, Don'

_publ_section_title
;
 (<i>E</i>)-2-(4-Bromophenyl)-3-<i>o</i>-tolylacrylic acid
;
_journal_coeditor_code LW2016
_journal_issue 7
_journal_name_full 'Acta Crystallographica Section E'
_journal_page_first o3169
_journal_page_last o3169
_journal_paper_doi 10.1107/S1600536807026463
_journal_volume 63
_journal_year 2007
_chemical_formula_iupac 'C16 H13 Br O2'
_chemical_formula_moiety 'C16 H13 Br O2'
_chemical_formula_sum 'C16 H13 Br O2'
_chemical_formula_weight 317.17
_chemical_name_systematic
;
(E)-2-(4-Bromophenyl)-3-o-tolylacrylic acid
;
_space_group_IT_number 14
_symmetry_cell_setting monoclinic
_symmetry_space_group_name_Hall '-P 2ybc'
_symmetry_space_group_name_H-M 'P 1 21/c 1'
_atom_sites_solution_hydrogens geom
_atom_sites_solution_primary direct
_atom_sites_solution_secondary difmap
_audit_creation_method SHELXL97
_cell_angle_alpha 90.00
_cell_angle_beta 91.98(3)
_cell_angle_gamma 90.00
_cell_formula_units_Z 4
_cell_length_a 6.0641(12)
_cell_length_b 15.208(3)
_cell_length_c 15.187(3)
_cell_measurement_reflns_used 4981
_cell_measurement_temperature 298(2)
_cell_measurement_theta_max 25.6806
_cell_measurement_theta_min 2.9955
_cell_volume 1399.8(5)
_computing_cell_refinement CrystalClear
_computing_data_collection 'CrystalClear (Rigaku/MSC, 2001)'
_computing_data_reduction CrystalClear
_computing_molecular_graphics SHELXTL
_computing_publication_material SHELXTL
_computing_structure_refinement SHELXTL
_computing_structure_solution 'SHELXTL (Bruker, 2000)'
_diffrn_ambient_temperature 298(2)
_diffrn_detector_area_resol_mean 14.6199
_diffrn_measured_fraction_theta_full 0.993
_diffrn_measured_fraction_theta_max 0.993
_diffrn_measurement_device
;
Mercury CCD (2x2 bin mode)
;
_diffrn_measurement_device_type 'Rigaku Mercury CCD'
_diffrn_measurement_method dtprofit.ref
_diffrn_radiation_monochromator 'graphite monochromator'
_diffrn_radiation_source 'sealed tube'
_diffrn_radiation_type MoK\a
_diffrn_radiation_wavelength 0.71073
_diffrn_reflns_av_R_equivalents 0.0546
_diffrn_reflns_av_sigmaI/netI 0.0313
_diffrn_reflns_limit_h_max 7
_diffrn_reflns_limit_h_min -7
_diffrn_reflns_limit_k_max 14
_diffrn_reflns_limit_k_min -18
_diffrn_reflns_limit_l_max 18
_diffrn_reflns_limit_l_min -18
_diffrn_reflns_number 10277
_diffrn_reflns_reduction_process 'Lp corrections applied'
_diffrn_reflns_theta_full 25.02
_diffrn_reflns_theta_max 25.02
_diffrn_reflns_theta_min 3.00
_diffrn_standards_decay_% 0
_diffrn_standards_interval_count 0
_diffrn_standards_interval_time 0
_diffrn_standards_number 0
_exptl_absorpt_coefficient_mu 2.931
_exptl_absorpt_correction_T_max 0.7055
_exptl_absorpt_correction_T_min 0.2222
_exptl_absorpt_correction_type multi-scan
_exptl_absorpt_process_details '(REQAB; Rigaku/MSC, 1999)'
_exptl_crystal_colour colourless
_exptl_crystal_density_diffrn 1.505
_exptl_crystal_density_method 'not measured'
_exptl_crystal_description plate
_exptl_crystal_F_000 640
_exptl_crystal_size_max 0.72
_exptl_crystal_size_mid 0.48
_exptl_crystal_size_min 0.12
_refine_diff_density_max 0.428
_refine_diff_density_min -0.403
_refine_ls_abs_structure_details none
_refine_ls_extinction_coef 0.0086(17)
_refine_ls_extinction_expression Fc^*^=kFc[1+0.001xFc^2^\l^3^/sin(2\q)]^-1/4^
_refine_ls_extinction_method 'SHELXTL (Bruker, 2000)'
_refine_ls_goodness_of_fit_ref 1.113
_refine_ls_hydrogen_treatment constr
_refine_ls_matrix_type full
_refine_ls_number_parameters 175
_refine_ls_number_reflns 2454
_refine_ls_number_restraints 0
_refine_ls_restrained_S_all 1.113
_refine_ls_R_factor_all 0.0486
_refine_ls_R_factor_gt 0.0406
_refine_ls_shift/su_max 0.000
_refine_ls_shift/su_mean 0.000
_refine_ls_structure_factor_coef Fsqd
_refine_ls_weighting_details 'calc w = 1/[\s^2^(Fo^2^)+(0.0375P)^2^+1.3644P] where P=(Fo^2^+2Fc^2^)/3'
_refine_ls_weighting_scheme calc
_refine_ls_wR_factor_gt 0.0928
_refine_ls_wR_factor_ref 0.0976
_reflns_number_gt 2133
_reflns_number_total 2454
_reflns_threshold_expression I>2\s(I)
_cod_data_source_file lw2016.cif
_cod_data_source_block I
_cod_original_cell_volume 1399.7(5)
_cod_original_sg_symbol_H-M 'P 21/c'
_cod_database_code 2214332
_cod_database_fobs_code 2214332

loop_
_symmetry_equiv_pos_as_xyz
'x, y, z'
'-x, y+1/2, -z+1/2'
'-x, -y, -z'
'x, -y-1/2, z-1/2'

loop_
_atom_site_type_symbol
_atom_site_label
_atom_site_fract_x
_atom_site_fract_y
_atom_site_fract_z
_atom_site_U_iso_or_equiv
_atom_site_adp_type
_atom_site_calc_flag
_atom_site_refinement_flags
_atom_site_occupancy
Br Br1 0.34229(6) 0.49805(2) 0.61545(2) 0.04791(18) Uani d . 1
O O1 0.0639(4) 0.89770(16) 0.50704(15) 0.0498(6) Uani d . 1
O O2 0.2513(4) 1.00144(14) 0.43676(16) 0.0423(5) Uani d . 1
H H2 0.1630 1.0340 0.4617 0.051 Uiso calc R 1
C C1 0.6456(5) 0.8217(2) 0.30564(17) 0.0333(6) Uani d . 1
C C2 0.8343(5) 0.8622(2) 0.27221(19) 0.0384(7) Uani d . 1
C C3 0.9804(5) 0.8094(3) 0.2261(2) 0.0449(8) Uani d . 1
H H3 1.1139 0.8351 0.2056 0.054 Uiso calc R 1
C C4 0.9393(6) 0.7225(3) 0.2094(2) 0.0495(9) Uani d . 1
H H4 1.0415 0.6885 0.1766 0.059 Uiso calc R 1
C C5 0.7502(6) 0.6839(2) 0.2397(2) 0.0467(8) Uani d . 1
H H5 0.7189 0.6232 0.2271 0.056 Uiso calc R 1
C C6 0.6057(5) 0.7333(2) 0.2884(2) 0.0408(7) Uani d . 1
H H6 0.4762 0.7059 0.3106 0.049 Uiso calc R 1
C C7 0.8753(6) 0.9589(3) 0.2828(2) 0.0510(9) Uani d . 1
H H7A 1.0260 0.9718 0.2701 0.076 Uiso calc R 1
H H7B 0.8473 0.9761 0.3422 0.076 Uiso calc R 1
H H7C 0.7790 0.9909 0.2428 0.076 Uiso calc R 1
C C8 0.4923(5) 0.8763(2) 0.35516(18) 0.0343(7) Uani d . 1
H H8 0.4826 0.9369 0.3376 0.041 Uiso calc R 1
C C9 0.3640(4) 0.8527(2) 0.42163(18) 0.0325(6) Uani d . 1
C C10 0.2132(5) 0.9190(2) 0.45829(19) 0.0371(7) Uani d . 1
C C11 0.3587(5) 0.7651(2) 0.46472(17) 0.0321(6) Uani d . 1
C C12' 0.5391(5) 0.7379(2) 0.51683(18) 0.0352(7) Uani d . 1
H H12' 0.6678 0.7746 0.5218 0.042 Uiso calc R 1
C C12 0.1737(5) 0.7111(2) 0.45780(19) 0.0371(7) Uani d . 1
H H12 0.0482 0.7294 0.4221 0.045 Uiso calc R 1
C C13' 0.5357(5) 0.6588(2) 0.56153(19) 0.0397(7) Uani d . 1
H H13' 0.6609 0.6404 0.5973 0.048 Uiso calc R 1
C C13 0.1680(5) 0.6314(2) 0.5017(2) 0.0398(7) Uani d . 1
H H13 0.0408 0.5940 0.4961 0.048 Uiso calc R 1
C C14 0.3499(5) 0.6066(2) 0.55412(18) 0.0362(7) Uani d . 1

loop_
_atom_site_aniso_label
_atom_site_aniso_U_11
_atom_site_aniso_U_22
_atom_site_aniso_U_33
_atom_site_aniso_U_12
_atom_site_aniso_U_13
_atom_site_aniso_U_23
Br1 0.0670(3) 0.0365(2) 0.0413(2) 0.00595(16) 0.01678(16) 0.00548(14)
O1 0.0596(15) 0.0398(14) 0.0518(14) 0.0139(11) 0.0273(11) 0.0084(11)
O2 0.0446(12) 0.0343(12) 0.0493(13) 0.0058(10) 0.0193(10) -0.0007(10)
C1 0.0336(15) 0.0408(17) 0.0258(13) 0.0039(13) 0.0046(11) 0.0038(12)
C2 0.0329(15) 0.052(2) 0.0303(15) 0.0013(14) 0.0023(11) 0.0037(14)
C3 0.0361(16) 0.065(2) 0.0344(16) 0.0060(15) 0.0106(13) 0.0085(16)
C4 0.051(2) 0.065(3) 0.0337(16) 0.0210(18) 0.0112(14) 0.0043(16)
C5 0.066(2) 0.0388(19) 0.0359(16) 0.0105(16) 0.0116(15) 0.0028(14)
C6 0.0455(17) 0.0439(19) 0.0338(15) 0.0043(14) 0.0124(13) 0.0040(14)
C7 0.0441(19) 0.060(2) 0.0496(19) -0.0080(17) 0.0098(15) -0.0006(18)
C8 0.0363(15) 0.0363(17) 0.0306(14) 0.0026(13) 0.0047(11) 0.0010(13)
C9 0.0313(14) 0.0366(16) 0.0297(14) 0.0011(12) 0.0040(11) -0.0023(12)
C10 0.0375(15) 0.0411(19) 0.0332(15) 0.0067(13) 0.0086(12) 0.0008(13)
C11 0.0339(14) 0.0372(17) 0.0256(13) 0.0035(12) 0.0084(11) -0.0021(12)
C12' 0.0350(15) 0.0399(18) 0.0309(14) -0.0007(13) 0.0047(11) -0.0021(13)
C12 0.0302(15) 0.0437(19) 0.0377(16) 0.0036(13) 0.0040(12) 0.0004(14)
C13' 0.0461(18) 0.0446(19) 0.0281(14) 0.0048(14) -0.0016(12) -0.0018(13)
C13 0.0335(15) 0.0417(18) 0.0448(17) -0.0037(13) 0.0103(12) -0.0014(15)
C14 0.0458(17) 0.0364(17) 0.0272(14) 0.0047(13) 0.0126(12) 0.0002(12)

loop_
_atom_type_symbol
_atom_type_description
_atom_type_scat_dispersion_real
_atom_type_scat_dispersion_imag
_atom_type_scat_source
C C 0.0033 0.0016 'International Tables Vol C Tables 4.2.6.8 and 6.1.1.4'
H H 0.0000 0.0000 'International Tables Vol C Tables 4.2.6.8 and 6.1.1.4'
O O 0.0106 0.0060 'International Tables Vol C Tables 4.2.6.8 and 6.1.1.4'
Br Br -0.2901 2.4595 'International Tables Vol C Tables 4.2.6.8 and 6.1.1.4'

loop_
_geom_angle_atom_site_label_1
_geom_angle_atom_site_label_2
_geom_angle_atom_site_label_3
_geom_angle
C10 O2 H2 109.5
C6 C1 C2 119.6(3)
C6 C1 C8 122.2(3)
C2 C1 C8 118.2(3)
C3 C2 C1 117.7(3)
C3 C2 C7 120.7(3)
C1 C2 C7 121.6(3)
C4 C3 C2 122.2(3)
C4 C3 H3 118.9
C2 C3 H3 118.9
C3 C4 C5 119.8(3)
C3 C4 H4 120.1
C5 C4 H4 120.1
C4 C5 C6 119.6(3)
C4 C5 H5 120.2
C6 C5 H5 120.2
C5 C6 C1 121.0(3)
C5 C6 H6 119.5
C1 C6 H6 119.5
C2 C7 H7A 109.5
C2 C7 H7B 109.5
H7A C7 H7B 109.5
C2 C7 H7C 109.5
H7A C7 H7C 109.5
H7B C7 H7C 109.5
C9 C8 C1 128.7(3)
C9 C8 H8 115.7
C1 C8 H8 115.7
C8 C9 C10 118.7(3)
C8 C9 C11 126.4(3)
C10 C9 C11 114.9(2)
O1 C10 O2 122.5(3)
O1 C10 C9 121.4(3)
O2 C10 C9 116.0(3)
C12' C11 C12 119.0(3)
C12' C11 C9 119.3(3)
C12 C11 C9 121.7(3)
C13' C12' C11 120.9(3)
C13' C12' H12' 119.6
C11 C12' H12' 119.6
C13 C12 C11 120.9(3)
C13 C12 H12 119.5
C11 C12 H12 119.5
C14 C13' C12' 119.2(3)
C14 C13' H13' 120.4
C12' C13' H13' 120.4
C12 C13 C14 118.8(3)
C12 C13 H13 120.6
C14 C13 H13 120.6
C13' C14 C13 121.3(3)
C13' C14 Br1 119.7(2)
C13 C14 Br1 119.0(2)

loop_
_geom_bond_atom_site_label_1
_geom_bond_atom_site_label_2
_geom_bond_distance
Br1 C14 1.896(3)
O1 C10 1.233(4)
O2 C10 1.318(4)
O2 H2 0.8299
C1 C6 1.390(5)
C1 C2 1.410(4)
C1 C8 1.472(4)
C2 C3 1.401(5)
C2 C7 1.499(5)
C3 C4 1.367(5)
C3 H3 0.9600
C4 C5 1.382(5)
C4 H4 0.9600
C5 C6 1.387(5)
C5 H5 0.9600
C6 H6 0.9600
C7 H7A 0.9599
C7 H7B 0.9599
C7 H7C 0.9599
C8 C9 1.344(4)
C8 H8 0.9600
C9 C10 1.483(4)
C9 C11 1.485(4)
C11 C12' 1.391(4)
C11 C12 1.391(4)
C12' C13' 1.381(5)
C12' H12' 0.9600
C12 C13 1.384(5)
C12 H12 0.9600
C13' C14 1.380(4)
C13' H13' 0.9600
C13 C14 1.391(4)
C13 H13 0.9600

loop_
_geom_hbond_atom_site_label_D
_geom_hbond_atom_site_label_H
_geom_hbond_atom_site_label_A
_geom_hbond_site_symmetry_A
_geom_hbond_distance_DH
_geom_hbond_distance_HA
_geom_hbond_distance_DA
_geom_hbond_angle_DHA
O2 H2 O1 3_576 0.83 1.801 2.617(3) 167

loop_
_geom_torsion_atom_site_label_1
_geom_torsion_atom_site_label_2
_geom_torsion_atom_site_label_3
_geom_torsion_atom_site_label_4
_geom_torsion
C6 C1 C2 C3 -3.1(4)
C8 C1 C2 C3 179.2(3)
C6 C1 C2 C7 175.1(3)
C8 C1 C2 C7 -2.6(4)
C1 C2 C3 C4 3.4(4)
C7 C2 C3 C4 -174.8(3)
C2 C3 C4 C5 -1.2(5)
C3 C4 C5 C6 -1.3(5)
C4 C5 C6 C1 1.5(5)
C2 C1 C6 C5 0.8(4)
C8 C1 C6 C5 178.3(3)
C6 C1 C8 C9 33.4(5)
C2 C1 C8 C9 -149.0(3)
C1 C8 C9 C10 -176.8(3)
C1 C8 C9 C11 4.2(5)
C8 C9 C10 O1 166.2(3)
C11 C9 C10 O1 -14.7(4)
C8 C9 C10 O2 -14.9(4)
C11 C9 C10 O2 164.3(3)
C8 C9 C11 C12' 69.4(4)
C10 C9 C11 C12' -109.6(3)
C8 C9 C11 C12 -113.7(3)
C10 C9 C11 C12 67.3(4)
C12 C11 C12' C13' -0.3(4)
C9 C11 C12' C13' 176.7(3)
C12' C11 C12 C13 -0.1(4)
C9 C11 C12 C13 -177.0(3)
C11 C12' C13' C14 -0.1(4)
C11 C12 C13 C14 0.9(4)
C12' C13' C14 C13 0.9(4)
C12' C13' C14 Br1 -179.8(2)
C12 C13 C14 C13' -1.3(4)
C12 C13 C14 Br1 179.4(2)

loop_
_cod_related_entry_id
_cod_related_entry_database
_cod_related_entry_code
1 ChemSpider 21184747
